data_2002782
loop_
_publ_author_name
'Mueller-Buschbaum, Hk'
'Feldmann, J'

_publ_section_title
;
Kristallstrukturuntersuchung am Barium-Vanadyl-Vanadat: Ba2 (V O) V2 O8
;
_journal_name_full
;
Zeitschrift fuer Naturforschung, Teil B. Anorganische Chemie,
Organische Chemie (42,1987-)
;
_journal_page_first 489
_journal_page_last 492
_journal_volume 51
_journal_year 1996
_chemical_formula_structural 'Ba2 (V O) (V O4)2'
_chemical_formula_sum 'Ba2 O9 V3'
_chemical_name_systematic 'Dibarium oxovanadium(IV) bis(vanadate)'
_space_group_IT_number 4
_symmetry_cell_setting monoclinic
_symmetry_Int_Tables_number 4
_symmetry_space_group_name_Hall 'P 2yb'
_symmetry_space_group_name_H-M 'P 1 21 1'
_cell_angle_alpha 90
_cell_angle_beta 113.937(8)
_cell_angle_gamma 90
_cell_formula_units_Z 2
_cell_length_a 8.1174(9)
_cell_length_b 5.9699(9)
_cell_length_c 9.2903(9)
_cell_volume 411.5
_refine_ls_R_factor_all 0.0872
_cod_database_code 2002782

loop_
_symmetry_equiv_pos_as_xyz
x,y,z
-x,1/2+y,-z

loop_
_atom_site_aniso_label
_atom_site_aniso_U_11
_atom_site_aniso_U_12
_atom_site_aniso_U_13
_atom_site_aniso_U_22
_atom_site_aniso_U_23
_atom_site_aniso_U_33
Ba1 0.01697(2) 0.00074(7) 0.01170(1) 0.02275(3) -0.00016(7) 0.01789(2)
Ba2 0.01263(1) -0.00032(6) 0.00575(1) 0.01303(2) -0.00201(6) 0.01112(1)
V1 0.01155(4) 0.0003(2) 0.00524(3) 0.00802(5) 0.0018(2) 0.00928(4)
V2 0.00867(4) -0.0016(2) 0.00364(3) 0.01019(6) -0.0025(2) 0.00997(4)
V3 0.01427(6) -0.00479(6) 0.00611(4) 0.01454(9) -0.00204(7) 0.00988(5)
O1 0.0095(2) -0.0071(5) 0.00250(14) 0.0051(2) -0.0029(6) 0.0127(2)
O2 0.0182(3) 0.0085(3) 0.0001(2) 0.0143(4) -0.0024(3) 0.0130(3)
O3 0.0166(2) -0.0150(4) 0.0069(2) 0.0135(3) -0.0060(5) 0.0130(2)
O4 0.0183(2) 0.0061(3) 0.0151(2) 0.0220(4) 0.0044(3) 0.0205(3)
O5 0.0193(3) -0.0121(4) -0.0008(2) 0.0180(3) 0.0048(5) 0.0125(2)
O6 0.0411(3) 0.0072(9) 0.0333(2) 0.0250(4) 0.0005(10) 0.0397(3)
O7 0.0278(2) 0.0087(8) 0.0230(2) 0.0506(6) 0.0096(8) 0.0247(2)
O8 0.0138(3) 0.0069(3) -0.0086(3) 0.0071(3) -0.0020(3) 0.0126(3)
O9 0.0172(2) 0.0050(2) 0.0121(2) 0.0075(3) -0.0020(2) 0.0119(2)

loop_
_atom_site_label
_atom_site_type_symbol
_atom_site_symmetry_multiplicity
_atom_site_Wyckoff_symbol
_atom_site_fract_x
_atom_site_fract_y
_atom_site_fract_z
_atom_site_occupancy
_atom_site_attached_hydrogens
_atom_site_calc_flag
Ba1 Ba2+ 2 a 0.782370(7) 0.24966(3) 0.265460(6) 1. 0 d
Ba2 Ba2+ 2 a 0.193830(6) 0.24964(3) 0.088370(5) 1. 0 d
V1 V4+ 2 a 0.52899(2) 0.25197(8) -0.176380(15) 1. 0 d
V2 V5+ 2 a 0.92359(2) 0.25069(8) 0.68583(2) 1. 0 d
V3 V5+ 2 a 0.52412(2) -0.03360(3) 0.51070(2) 1. 0 d
O1 O2- 2 a 0.67894(7) 0.2567(3) 0.56268(7) 1. 0 d
O2 O2- 2 a 0.48863(11) 0.0106(2) -0.29082(10) 1. 0 d
O3 O2- 2 a 0.32868(8) 0.2601(3) -0.57157(7) 1. 0 d
O4 O2- 2 a 0.98966(9) 0.0249(2) 0.80338(9) 1. 0 d
O5 O2- 2 a 0.74530(9) 0.2395(2) -0.04499(8) 1. 0 d
O6 O2- 2 a 0.39878(9) 0.2495(4) -0.07691(8) 1. 0 d
O7 O2- 2 a 0.03035(9) 0.2427(4) 0.56754(8) 1. 0 d
O8 O2- 2 a 0.99254(10) 0.47760(15) 0.80536(9) 1. 0 d
O9 O2- 2 a 0.49485(9) 0.49918(14) -0.29096(8) 1. 0 d

loop_
_atom_type_symbol
_atom_type_oxidation_number
Ba2+ 2.000
V4+ 4.000
V5+ 5.000
O2- -2.000
